data_2211428
loop_
_publ_author_name
'Kochel, Andrzej'

_publ_section_title
;
 4-(4-Pyridyl)pyridinium triiodide
;
_journal_coeditor_code HB2197
_journal_issue 12
_journal_name_full 'Acta Crystallographica Section E'
_journal_page_first o5605
_journal_page_last o5606
_journal_paper_doi 10.1107/S1600536806047623
_journal_volume 62
_journal_year 2006
_chemical_formula_iupac 'C10 H9 N2 +, I3 -'
_chemical_formula_moiety 'C10 H9 N2 +, I3 -'
_chemical_formula_sum 'C10 H9 I3 N2'
_chemical_formula_weight 537.89
_chemical_name_systematic
;
4-(4-Pyridyl)pyridinium triiodide
;
_space_group_IT_number 2
_symmetry_cell_setting triclinic
_symmetry_space_group_name_Hall '-P 1'
_symmetry_space_group_name_H-M 'P -1'
_atom_sites_solution_hydrogens mixed
_atom_sites_solution_primary direct
_atom_sites_solution_secondary difmap
_cell_angle_alpha 107.743(7)
_cell_angle_beta 104.709(7)
_cell_angle_gamma 110.791(8)
_cell_formula_units_Z 2
_cell_length_a 8.8399(9)
_cell_length_b 9.6529(8)
_cell_length_c 9.7154(7)
_cell_measurement_reflns_used 3150
_cell_measurement_temperature 100(2)
_cell_measurement_theta_max 36.59
_cell_measurement_theta_min 3.61
_cell_volume 674.38(13)
_computing_cell_refinement 'CrysAlis RED (Oxford Diffraction, 2003)'
_computing_data_collection 'CrysAlis CCD (Oxford Diffraction, 2003)'
_computing_data_reduction 'CrysAlis RED'
_computing_molecular_graphics 'SHELXTL (Bruker, 1999)'
_computing_publication_material SHELXL97
_computing_structure_refinement 'SHELXL97 (Sheldrick, 1997)'
_computing_structure_solution 'SHELXS97 (Sheldrick, 1997)'
_diffrn_ambient_temperature 100(2)
_diffrn_measured_fraction_theta_full 0.997
_diffrn_measured_fraction_theta_max 0.777
_diffrn_measurement_device_type 'Kuma KM-4-CCD'
_diffrn_measurement_method \w
_diffrn_radiation_monochromator graphite
_diffrn_radiation_source 'fine-focus sealed tube'
_diffrn_radiation_type MoK\a
_diffrn_radiation_wavelength 0.71073
_diffrn_reflns_av_R_equivalents 0.0503
_diffrn_reflns_av_sigmaI/netI 0.0688
_diffrn_reflns_limit_h_max 11
_diffrn_reflns_limit_h_min -14
_diffrn_reflns_limit_k_max 15
_diffrn_reflns_limit_k_min -15
_diffrn_reflns_limit_l_max 16
_diffrn_reflns_limit_l_min -14
_diffrn_reflns_number 10483
_diffrn_reflns_theta_full 25.00
_diffrn_reflns_theta_max 36.59
_diffrn_reflns_theta_min 3.61
_exptl_absorpt_coefficient_mu 6.925
_exptl_absorpt_correction_T_max 0.681
_exptl_absorpt_correction_T_min 0.490
_exptl_absorpt_correction_type numerical
_exptl_absorpt_process_details '(CrysAlis RED; Oxford Diffraction, 2003)'
_exptl_crystal_colour yellow--brown
_exptl_crystal_density_diffrn 2.649
_exptl_crystal_density_method 'not measured'
_exptl_crystal_description prism
_exptl_crystal_F_000 484
_exptl_crystal_size_max 0.12
_exptl_crystal_size_mid 0.06
_exptl_crystal_size_min 0.06
_refine_diff_density_max 3.197
_refine_diff_density_min -1.406
_refine_ls_extinction_method none
_refine_ls_goodness_of_fit_ref 0.915
_refine_ls_hydrogen_treatment constr
_refine_ls_matrix_type full
_refine_ls_number_parameters 136
_refine_ls_number_reflns 5192
_refine_ls_number_restraints 0
_refine_ls_restrained_S_all 0.915
_refine_ls_R_factor_all 0.0697
_refine_ls_R_factor_gt 0.0360
_refine_ls_shift/su_max 0.000
_refine_ls_shift/su_mean 0.000
_refine_ls_structure_factor_coef Fsqd
_refine_ls_weighting_details 'calc w=1/[\s^2^(Fo^2^)+(0.0339P)^2^] where P=(Fo^2^+2Fc^2^)/3'
_refine_ls_weighting_scheme calc
_refine_ls_wR_factor_gt 0.0708
_refine_ls_wR_factor_ref 0.0788
_reflns_number_gt 3429
_reflns_number_total 5192
_reflns_threshold_expression I>2\s(I)
_cod_data_source_file hb2197.cif
_cod_data_source_block I
_cod_depositor_comments
;
The following automatic conversions were performed:
'_symmetry_cell_setting' value 'Triclinic' changed to 'triclinic'
according to '/home/saulius/struct/CIF-dictionaries/cif_core.dic'
dictionary named 'cif_core.dic' version 2.4.1 from 2010-06-29.

Automatic conversion script
Id: cif_fix_enum 1527 2010-12-29 10:47:43Z saulius 

The following automatic conversions were performed:

'_symmetry_cell_setting' value 'Triclinic' changed to 'triclinic'
according to /home/saulius/struct/CIF-dictionaries/cif_core.dic
dictionary named 'cif_core.dic' version 2.4.1 from 2010-06-29.

Automatic conversion script
Id: cif_fix_values 1715 2011-07-08 13:25:40Z adriana 

The following automatic conversions were performed:

'_atom_sites_solution_hydrogens' value 'difmap and geom' was changed
to 'mixed'.

Automatic conversion script
Id: cif_fix_values 6452 2018-10-05 10:23:21Z andrius 
;
_cod_original_sg_symbol_H-M 'P -1 '
_cod_database_code 2211428
_cod_database_fobs_code 2211428

loop_
_symmetry_equiv_pos_as_xyz
'x, y, z'
'-x, -y, -z'

loop_
_atom_site_type_symbol
_atom_site_label
_atom_site_fract_x
_atom_site_fract_y
_atom_site_fract_z
_atom_site_U_iso_or_equiv
_atom_site_adp_type
_atom_site_calc_flag
_atom_site_refinement_flags
_atom_site_occupancy
N N1 0.7381(5) 0.5423(4) 0.0037(4) 0.0161(8) Uani d . 1
H H1A 0.7422 0.4403 0.0007 0.019 Uiso d R 1
N N2 0.7301(5) 1.2664(4) -0.0020(4) 0.0150(7) Uani d . 1
C C1 0.8532(6) 0.6894(5) 0.1275(5) 0.0173(9) Uani d . 1
H H1 0.9361 0.6946 0.2157 0.021 Uiso calc R 1
C C2 0.8532(6) 0.8338(5) 0.1291(5) 0.0167(9) Uani d . 1
H H2 0.9356 0.9369 0.2172 0.020 Uiso calc R 1
C C3 0.6215(6) 0.5334(5) -0.1223(5) 0.0163(8) Uani d . 1
H H3 0.5424 0.4290 -0.2099 0.020 Uiso calc R 1
C C4 0.6135(6) 0.6719(5) -0.1282(5) 0.0157(8) Uani d . 1
H H4 0.5293 0.6629 -0.2182 0.019 Uiso calc R 1
C C5 0.6827(6) 0.9944(5) -0.1419(5) 0.0162(8) Uani d . 1
H H5 0.6492 0.9060 -0.2398 0.019 Uiso calc R 1
C C6 0.6885(6) 1.1418(5) -0.1375(5) 0.0165(8) Uani d . 1
H H6 0.6624 1.1542 -0.2327 0.020 Uiso calc R 1
C C7 0.7686(6) 1.1095(5) 0.1399(5) 0.0148(8) Uani d . 1
H H7 0.7963 1.1014 0.2373 0.018 Uiso calc R 1
C C8 0.7689(6) 1.2505(5) 0.1342(5) 0.0157(8) Uani d . 1
H H8 0.7975 1.3397 0.2294 0.019 Uiso calc R 1
C C9 0.7262(6) 0.9774(5) -0.0019(5) 0.0128(8) Uani d . 1
C C10 0.7311(5) 0.8257(5) 0.0002(5) 0.0137(8) Uani d . 1
I I1 0.23357(4) 0.32624(3) 0.47599(3) 0.01487(6) Uani d . 1
I I2 0.26742(4) 0.05081(3) 0.52739(3) 0.01641(7) Uani d . 1
I I3 0.22289(4) 0.61395(3) 0.43887(3) 0.01844(7) Uani d . 1

loop_
_atom_site_aniso_label
_atom_site_aniso_U_11
_atom_site_aniso_U_22
_atom_site_aniso_U_33
_atom_site_aniso_U_12
_atom_site_aniso_U_13
_atom_site_aniso_U_23
N1 0.026(2) 0.0093(15) 0.0189(18) 0.0115(15) 0.0100(15) 0.0085(14)
N2 0.0185(17) 0.0099(15) 0.0161(17) 0.0061(13) 0.0058(14) 0.0068(13)
C1 0.021(2) 0.0152(19) 0.016(2) 0.0105(17) 0.0020(16) 0.0090(15)
C2 0.023(2) 0.0113(18) 0.0149(19) 0.0081(16) 0.0060(16) 0.0060(15)
C3 0.021(2) 0.0097(17) 0.0150(19) 0.0066(16) 0.0041(16) 0.0043(14)
C4 0.019(2) 0.0130(18) 0.0152(19) 0.0096(16) 0.0046(16) 0.0065(15)
C5 0.023(2) 0.0160(19) 0.0140(19) 0.0131(17) 0.0072(16) 0.0083(15)
C6 0.021(2) 0.0155(19) 0.015(2) 0.0114(17) 0.0050(16) 0.0076(16)
C7 0.020(2) 0.0094(17) 0.0134(18) 0.0066(15) 0.0041(15) 0.0047(14)
C8 0.020(2) 0.0124(18) 0.0143(19) 0.0094(16) 0.0066(16) 0.0044(14)
C9 0.0163(18) 0.0063(16) 0.0178(19) 0.0067(15) 0.0066(15) 0.0064(14)
C10 0.016(2) 0.0145(18) 0.016(2) 0.0098(16) 0.0064(16) 0.0101(15)
I1 0.01617(13) 0.01307(11) 0.01417(12) 0.00690(10) 0.00475(10) 0.00561(9)
I2 0.02006(14) 0.01468(13) 0.01560(13) 0.00868(10) 0.00629(10) 0.00807(10)
I3 0.02265(15) 0.01595(13) 0.02152(15) 0.01120(11) 0.00981(11) 0.01070(11)

loop_
_atom_type_symbol
_atom_type_description
_atom_type_scat_dispersion_real
_atom_type_scat_dispersion_imag
_atom_type_scat_source
C C 0.0033 0.0016 'International Tables Vol C Tables 4.2.6.8 and 6.1.1.4'
H H 0.0000 0.0000 'International Tables Vol C Tables 4.2.6.8 and 6.1.1.4'
I I -0.4742 1.8119 'International Tables Vol C Tables 4.2.6.8 and 6.1.1.4'
N N 0.0061 0.0033 'International Tables Vol C Tables 4.2.6.8 and 6.1.1.4'

loop_
_geom_angle_atom_site_label_1
_geom_angle_atom_site_label_2
_geom_angle_atom_site_label_3
_geom_angle
_geom_angle_publ_flag
C3 N1 C1 119.9(4) no
C3 N1 H1A 118.8 ?
C1 N1 H1A 121.1 ?
C6 N2 C8 119.7(4) no
N1 C1 C2 121.3(4) no
N1 C1 H1 119.3 ?
C2 C1 H1 119.3 ?
C1 C2 C10 119.2(4) no
C1 C2 H2 120.4 ?
C10 C2 H2 120.4 ?
N1 C3 C4 121.8(4) no
N1 C3 H3 119.1 ?
C4 C3 H3 119.1 ?
C3 C4 C10 119.0(4) no
C3 C4 H4 120.5 ?
C10 C4 H4 120.5 ?
C6 C5 C9 119.5(4) no
C6 C5 H5 120.2 ?
C9 C5 H5 120.2 ?
N2 C6 C5 121.5(4) no
N2 C6 H6 119.3 ?
C5 C6 H6 119.3 ?
C8 C7 C9 118.7(4) no
C8 C7 H7 120.7 ?
C9 C7 H7 120.7 ?
N2 C8 C7 122.3(4) no
N2 C8 H8 118.9 ?
C7 C8 H8 118.9 ?
C5 C9 C7 118.3(4) no
C5 C9 C10 121.4(4) no
C7 C9 C10 120.3(4) no
C2 C10 C4 118.7(4) no
C2 C10 C9 120.7(4) no
C4 C10 C9 120.6(4) no
I3 I1 I2 176.443(13) yes

loop_
_geom_bond_atom_site_label_1
_geom_bond_atom_site_label_2
_geom_bond_distance
_geom_bond_publ_flag
N1 C3 1.342(6) n
N1 C1 1.345(5) n
N1 H1A 0.9902 ?
N2 C6 1.338(5) n
N2 C8 1.350(6) n
C1 C2 1.390(6) n
C1 H1 0.9500 ?
C2 C10 1.391(6) n
C2 H2 0.9500 ?
C3 C4 1.382(6) n
C3 H3 0.9500 ?
C4 C10 1.399(6) n
C4 H4 0.9500 ?
C5 C6 1.392(6) n
C5 C9 1.393(6) n
C5 H5 0.9500 ?
C6 H6 0.9500 ?
C7 C8 1.378(6) n
C7 C9 1.412(5) n
C7 H7 0.9500 ?
C8 H8 0.9500 ?
C9 C10 1.486(5) n
I1 I3 2.9380(5) yes
I1 I2 2.9505(5) yes
